data_4345461
loop_
_publ_author_name
'Dierkes, Hannes'
'van Leusen, Jan'
'Bogdanovski, Dimitri'
'Dronskowski, Richard'

_publ_section_title
;
 Synthesis, Crystal Structure, Magnetic Properties, and Stability of the
 Manganese-Rich &quot;Mn3AlC&quot; \k Phase.
;
_journal_issue 3
_journal_name_full 'Inorganic chemistry'
_journal_page_first 1045
_journal_page_last 1048
_journal_paper_doi 10.1021/acs.inorgchem.6b02816
_journal_volume 56
_journal_year 2017
_chemical_formula_sum 'C0.97 Al0.89 Mn3.11'
_chemical_formula_weight 206.53
_chemical_name_common 'kappa manganese aluminum carbide'
_space_group_crystal_system cubic
_space_group_IT_number 221
_space_group_name_Hall '-P 4 2 3'
_space_group_name_H-M_alt 'P m -3 m'
_symmetry_space_group_name_Hall '-P 4 2 3'
_symmetry_space_group_name_H-M 'P m -3 m'
_audit_creation_method SHELXL-2014/7
_cell_angle_alpha 90
_cell_angle_beta 90
_cell_angle_gamma 90
_cell_formula_units_Z 1
_cell_length_a 3.875(2)
_cell_length_b 3.875(2)
_cell_length_c 3.875(2)
_cell_measurement_reflns_used 119
_cell_measurement_temperature 293(2)
_cell_measurement_theta_max 33.38
_cell_measurement_theta_min 5.26
_cell_volume 58.19(5)
_computing_cell_refinement 'SAINT (Bruker, 2009)'
_computing_data_collection 'SMART (Bruker, 2002)'
_computing_data_reduction 'SAINT (Bruker, 2009)'
_computing_molecular_graphics 'PLATON (Spek, 2009)'
_computing_publication_material 'SHELXL-2014/7 (Sheldrick, 2014)'
_computing_structure_refinement 'SHELXL-2014/7 (Sheldrick, 2014)'
_computing_structure_solution 'SHELXS97 (Sheldrick, 2008)'
_diffrn_ambient_temperature 293(2)
_diffrn_measured_fraction_theta_full 1.000
_diffrn_measured_fraction_theta_max 1.000
_diffrn_measurement_device_type 'Bruker D8 gonimeter with APEX CCD detector'
_diffrn_measurement_method '\w scans'
_diffrn_radiation_monochromator 'multilayer optics'
_diffrn_radiation_source 'Incoatec microsource'
_diffrn_radiation_type MoK\a
_diffrn_radiation_wavelength 0.71073
_diffrn_reflns_av_R_equivalents 0.0315
_diffrn_reflns_av_unetI/netI 0.0126
_diffrn_reflns_Laue_measured_fraction_full 1.000
_diffrn_reflns_Laue_measured_fraction_max 1.000
_diffrn_reflns_limit_h_max 5
_diffrn_reflns_limit_h_min -6
_diffrn_reflns_limit_k_max 6
_diffrn_reflns_limit_k_min -3
_diffrn_reflns_limit_l_max 5
_diffrn_reflns_limit_l_min -6
_diffrn_reflns_number 615
_diffrn_reflns_point_group_measured_fraction_full 1.000
_diffrn_reflns_point_group_measured_fraction_max 1.000
_diffrn_reflns_theta_full 25.242
_diffrn_reflns_theta_max 34.425
_diffrn_reflns_theta_min 5.262
_exptl_absorpt_coefficient_mu 16.511
_exptl_absorpt_correction_T_max 0.747
_exptl_absorpt_correction_T_min 0.416
_exptl_absorpt_correction_type multi-scan
_exptl_absorpt_process_details SADABS
_exptl_crystal_colour silver
_exptl_crystal_density_diffrn 5.894
_exptl_crystal_description irregular
_exptl_crystal_F_000 95
_exptl_crystal_size_max 0.100
_exptl_crystal_size_mid 0.090
_exptl_crystal_size_min 0.070
_refine_diff_density_max 0.557
_refine_diff_density_min -0.561
_refine_diff_density_rms 0.189
_refine_ls_extinction_method none
_refine_ls_goodness_of_fit_ref 1.095
_refine_ls_hydrogen_treatment undef
_refine_ls_matrix_type full
_refine_ls_number_parameters 7
_refine_ls_number_reflns 44
_refine_ls_number_restraints 0
_refine_ls_restrained_S_all 1.095
_refine_ls_R_factor_all 0.0214
_refine_ls_R_factor_gt 0.0212
_refine_ls_shift/su_max 0.000
_refine_ls_shift/su_mean 0.000
_refine_ls_structure_factor_coef Fsqd
_refine_ls_weighting_details 'w=1/[\s^2^(Fo^2^)+(0.0356P)^2^] where P=(Fo^2^+2Fc^2^)/3'
_refine_ls_weighting_scheme calc
_refine_ls_wR_factor_gt 0.0552
_refine_ls_wR_factor_ref 0.0552
_reflns_Friedel_coverage 0.000
_reflns_number_gt 43
_reflns_number_total 44
_reflns_threshold_expression 'I > 2\s(I)'
_cod_data_source_file ic6b02816_si_002.cif
_cod_data_source_block mn3alc
_cod_original_cell_volume 58.19(11)
_cod_database_code 4345461
_shelx_shelxl_version_number 2014/7
_shelx_space_group_comment
;
The symmetry employed for this shelxl refinement is uniquely defined
by the following loop, which should always be used as a source of
symmetry information in preference to the above space-group names.
They are only intended as comments.
;
_shelx_estimated_absorpt_t_min 0.289
_shelx_estimated_absorpt_t_max 0.391

loop_
_space_group_symop_operation_xyz
'x, y, z'
'-x, -y, z'
'-x, y, -z'
'x, -y, -z'
'z, x, y'
'z, -x, -y'
'-z, -x, y'
'-z, x, -y'
'y, z, x'
'-y, z, -x'
'y, -z, -x'
'-y, -z, x'
'y, x, -z'
'-y, -x, -z'
'y, -x, z'
'-y, x, z'
'x, z, -y'
'-x, z, y'
'-x, -z, -y'
'x, -z, y'
'z, y, -x'
'z, -y, x'
'-z, y, x'
'-z, -y, -x'
'-x, -y, -z'
'x, y, -z'
'x, -y, z'
'-x, y, z'
'-z, -x, -y'
'-z, x, y'
'z, x, -y'
'z, -x, y'
'-y, -z, -x'
'y, -z, x'
'-y, z, x'
'y, z, -x'
'-y, -x, z'
'y, x, z'
'-y, x, -z'
'y, -x, -z'
'-x, -z, y'
'x, -z, -y'
'x, z, y'
'-x, z, -y'
'-z, -y, x'
'-z, y, -x'
'z, -y, -x'
'z, y, x'

loop_
_atom_site_label
_atom_site_type_symbol
_atom_site_fract_x
_atom_site_fract_y
_atom_site_fract_z
_atom_site_U_iso_or_equiv
_atom_site_adp_type
_atom_site_occupancy
_atom_site_site_symmetry_order
_atom_site_calc_flag
_atom_site_refinement_flags_posn
_atom_site_refinement_flags_adp
_atom_site_refinement_flags_occupancy
Mn1 Mn 0.5000 0.0000 0.5000 0.0074(4) Uani 1 16 d S T P
Al Al 0.0000 0.0000 0.0000 0.0079(8) Uiso 0.891(15) 48 d S U P
Mn2 Mn 0.0000 0.0000 0.0000 0.0079(8) Uiso 0.109(15) 48 d S U P
C C 0.5000 0.5000 0.5000 0.009(2) Uiso 0.97(4) 48 d S . P

loop_
_atom_site_aniso_label
_atom_site_aniso_U_11
_atom_site_aniso_U_22
_atom_site_aniso_U_33
_atom_site_aniso_U_23
_atom_site_aniso_U_13
_atom_site_aniso_U_12
Mn1 0.0079(4) 0.0064(4) 0.0079(4) 0.000 0.000 0.000

loop_
_atom_type_symbol
_atom_type_description
_atom_type_scat_dispersion_real
_atom_type_scat_dispersion_imag
_atom_type_scat_source
C C 0.0033 0.0016 'International Tables Vol C Tables 4.2.6.8 and 6.1.1.4'
Al Al 0.0645 0.0514 'International Tables Vol C Tables 4.2.6.8 and 6.1.1.4'
Mn Mn 0.3368 0.7283 'International Tables Vol C Tables 4.2.6.8 and 6.1.1.4'

loop_
_geom_angle_atom_site_label_1
_geom_angle_atom_site_label_2
_geom_angle_atom_site_label_3
_geom_angle
_geom_angle_site_symmetry_1
_geom_angle_site_symmetry_3
C Mn1 C 180.0 1_545 .
C Mn1 Al 90.0 1_545 .
C Mn1 Al 90.0 . .
C Mn1 Mn2 90.0 1_545 .
C Mn1 Mn2 90.0 . .
Al Mn1 Mn2 0.0 . .
C Mn1 Mn1 45.0 1_545 5_545
C Mn1 Mn1 135.0 . 5_545
Al Mn1 Mn1 60.0 . 5_545
Mn2 Mn1 Mn1 60.0 . 5_545
C Mn1 Mn2 90.0 1_545 1_656
C Mn1 Mn2 90.0 . 1_656
Al Mn1 Mn2 180.0 . 1_656
Mn2 Mn1 Mn2 180.0 . 1_656
Mn1 Mn1 Mn2 120.0 5_545 1_656
C Mn1 Al 90.0 1_545 1_656
C Mn1 Al 90.0 . 1_656
Al Mn1 Al 180.0 . 1_656
Mn2 Mn1 Al 180.0 . 1_656
Mn1 Mn1 Al 120.0 5_545 1_656
Mn2 Mn1 Al 0.0 1_656 1_656
C Mn1 Mn1 135.0 1_545 5_556
C Mn1 Mn1 45.0 . 5_556
Al Mn1 Mn1 120.0 . 5_556
Mn2 Mn1 Mn1 120.0 . 5_556
Mn1 Mn1 Mn1 180.0 5_545 5_556
Mn2 Mn1 Mn1 60.0 1_656 5_556
Al Mn1 Mn1 60.0 1_656 5_556
C Mn1 Mn1 45.0 1_545 9_545
C Mn1 Mn1 135.0 . 9_545
Al Mn1 Mn1 60.0 . 9_545
Mn2 Mn1 Mn1 60.0 . 9_545
Mn1 Mn1 Mn1 60.0 5_545 9_545
Mn2 Mn1 Mn1 120.0 1_656 9_545
Al Mn1 Mn1 120.0 1_656 9_545
Mn1 Mn1 Mn1 120.0 5_556 9_545
C Mn1 Mn1 135.0 1_545 9_655
C Mn1 Mn1 45.0 . 9_655
Al Mn1 Mn1 120.0 . 9_655
Mn2 Mn1 Mn1 120.0 . 9_655
Mn1 Mn1 Mn1 120.0 5_545 9_655
Mn2 Mn1 Mn1 60.0 1_656 9_655
Al Mn1 Mn1 60.0 1_656 9_655
Mn1 Mn1 Mn1 60.0 5_556 9_655
Mn1 Mn1 Mn1 180.0 9_545 9_655
C Mn1 Mn1 135.0 1_545 5
C Mn1 Mn1 45.0 . 5
Al Mn1 Mn1 60.0 . 5
Mn2 Mn1 Mn1 60.0 . 5
Mn1 Mn1 Mn1 90.0 5_545 5
Mn2 Mn1 Mn1 120.0 1_656 5
Al Mn1 Mn1 120.0 1_656 5
Mn1 Mn1 Mn1 90.0 5_556 5
Mn1 Mn1 Mn1 120.0 9_545 5
Mn1 Mn1 Mn1 60.0 9_655 5
C Mn1 Mn1 135.0 1_545 9
C Mn1 Mn1 45.0 . 9
Al Mn1 Mn1 60.0 . 9
Mn2 Mn1 Mn1 60.0 . 9
Mn1 Mn1 Mn1 120.0 5_545 9
Mn2 Mn1 Mn1 120.0 1_656 9
Al Mn1 Mn1 120.0 1_656 9
Mn1 Mn1 Mn1 60.0 5_556 9
Mn1 Mn1 Mn1 90.0 9_545 9
Mn1 Mn1 Mn1 90.0 9_655 9
Mn1 Mn1 Mn1 60.0 5 9
Mn1 Al Mn1 60.0 9 .
Mn1 Al Mn1 120.0 9 1_454
Mn1 Al Mn1 180.0 . 1_454
Mn1 Al Mn1 180.0 9 9_544
Mn1 Al Mn1 120.0 . 9_544
Mn1 Al Mn1 60.0 1_454 9_544
Mn1 Al Mn1 60.0 9 5
Mn1 Al Mn1 60.0 . 5
Mn1 Al Mn1 120.0 1_454 5
Mn1 Al Mn1 120.0 9_544 5
Mn1 Al Mn1 120.0 9 5_445
Mn1 Al Mn1 120.0 . 5_445
Mn1 Al Mn1 60.0 1_454 5_445
Mn1 Al Mn1 60.0 9_544 5_445
Mn1 Al Mn1 180.0 5 5_445
Mn1 Al Mn1 120.0 9 1_554
Mn1 Al Mn1 90.0 . 1_554
Mn1 Al Mn1 90.0 1_454 1_554
Mn1 Al Mn1 60.0 9_544 1_554
Mn1 Al Mn1 60.0 5 1_554
Mn1 Al Mn1 120.0 5_445 1_554
Mn1 Al Mn1 60.0 9 5_455
Mn1 Al Mn1 120.0 . 5_455
Mn1 Al Mn1 60.0 1_454 5_455
Mn1 Al Mn1 120.0 9_544 5_455
Mn1 Al Mn1 90.0 5 5_455
Mn1 Al Mn1 90.0 5_445 5_455
Mn1 Al Mn1 120.0 1_554 5_455
Mn1 Al Mn1 120.0 9 5_545
Mn1 Al Mn1 60.0 . 5_545
Mn1 Al Mn1 120.0 1_454 5_545
Mn1 Al Mn1 60.0 9_544 5_545
Mn1 Al Mn1 90.0 5 5_545
Mn1 Al Mn1 90.0 5_445 5_545
Mn1 Al Mn1 60.0 1_554 5_545
Mn1 Al Mn1 180.0 5_455 5_545
Mn1 Al Mn1 60.0 9 1_455
Mn1 Al Mn1 90.0 . 1_455
Mn1 Al Mn1 90.0 1_454 1_455
Mn1 Al Mn1 120.0 9_544 1_455
Mn1 Al Mn1 120.0 5 1_455
Mn1 Al Mn1 60.0 5_445 1_455
Mn1 Al Mn1 180.0 1_554 1_455
Mn1 Al Mn1 60.0 5_455 1_455
Mn1 Al Mn1 120.0 5_545 1_455
Mn1 Al Mn1 90.0 9 9_554
Mn1 Al Mn1 120.0 . 9_554
Mn1 Al Mn1 60.0 1_454 9_554
Mn1 Al Mn1 90.0 9_544 9_554
Mn1 Al Mn1 60.0 5 9_554
Mn1 Al Mn1 120.0 5_445 9_554
Mn1 Al Mn1 60.0 1_554 9_554
Mn1 Al Mn1 60.0 5_455 9_554
Mn1 Al Mn1 120.0 5_545 9_554
Mn1 Al Mn1 120.0 1_455 9_554
Mn1 Al Mn1 90.0 9 9_545
Mn1 Al Mn1 60.0 . 9_545
Mn1 Al Mn1 120.0 1_454 9_545
Mn1 Al Mn1 90.0 9_544 9_545
Mn1 Al Mn1 120.0 5 9_545
Mn1 Al Mn1 60.0 5_445 9_545
Mn1 Al Mn1 120.0 1_554 9_545
Mn1 Al Mn1 120.0 5_455 9_545
Mn1 Al Mn1 60.0 5_545 9_545
Mn1 Al Mn1 60.0 1_455 9_545
Mn1 Al Mn1 180.0 9_554 9_545
Mn1 Mn2 Mn1 60.0 9 .
Mn1 Mn2 Mn1 120.0 9 1_454
Mn1 Mn2 Mn1 180.0 . 1_454
Mn1 Mn2 Mn1 180.0 9 9_544
Mn1 Mn2 Mn1 120.0 . 9_544
Mn1 Mn2 Mn1 60.0 1_454 9_544
Mn1 Mn2 Mn1 60.0 9 5
Mn1 Mn2 Mn1 60.0 . 5
Mn1 Mn2 Mn1 120.0 1_454 5
Mn1 Mn2 Mn1 120.0 9_544 5
Mn1 Mn2 Mn1 120.0 9 5_445
Mn1 Mn2 Mn1 120.0 . 5_445
Mn1 Mn2 Mn1 60.0 1_454 5_445
Mn1 Mn2 Mn1 60.0 9_544 5_445
Mn1 Mn2 Mn1 180.0 5 5_445
Mn1 Mn2 Mn1 120.0 9 1_554
Mn1 Mn2 Mn1 90.0 . 1_554
Mn1 Mn2 Mn1 90.0 1_454 1_554
Mn1 Mn2 Mn1 60.0 9_544 1_554
Mn1 Mn2 Mn1 60.0 5 1_554
Mn1 Mn2 Mn1 120.0 5_445 1_554
Mn1 Mn2 Mn1 60.0 9 5_455
Mn1 Mn2 Mn1 120.0 . 5_455
Mn1 Mn2 Mn1 60.0 1_454 5_455
Mn1 Mn2 Mn1 120.0 9_544 5_455
Mn1 Mn2 Mn1 90.0 5 5_455
Mn1 Mn2 Mn1 90.0 5_445 5_455
Mn1 Mn2 Mn1 120.0 1_554 5_455
Mn1 Mn2 Mn1 120.0 9 5_545
Mn1 Mn2 Mn1 60.0 . 5_545
Mn1 Mn2 Mn1 120.0 1_454 5_545
Mn1 Mn2 Mn1 60.0 9_544 5_545
Mn1 Mn2 Mn1 90.0 5 5_545
Mn1 Mn2 Mn1 90.0 5_445 5_545
Mn1 Mn2 Mn1 60.0 1_554 5_545
Mn1 Mn2 Mn1 180.0 5_455 5_545
Mn1 Mn2 Mn1 60.0 9 1_455
Mn1 Mn2 Mn1 90.0 . 1_455
Mn1 Mn2 Mn1 90.0 1_454 1_455
Mn1 Mn2 Mn1 120.0 9_544 1_455
Mn1 Mn2 Mn1 120.0 5 1_455
Mn1 Mn2 Mn1 60.0 5_445 1_455
Mn1 Mn2 Mn1 180.0 1_554 1_455
Mn1 Mn2 Mn1 60.0 5_455 1_455
Mn1 Mn2 Mn1 120.0 5_545 1_455
Mn1 Mn2 Mn1 90.0 9 9_554
Mn1 Mn2 Mn1 120.0 . 9_554
Mn1 Mn2 Mn1 60.0 1_454 9_554
Mn1 Mn2 Mn1 90.0 9_544 9_554
Mn1 Mn2 Mn1 60.0 5 9_554
Mn1 Mn2 Mn1 120.0 5_445 9_554
Mn1 Mn2 Mn1 60.0 1_554 9_554
Mn1 Mn2 Mn1 60.0 5_455 9_554
Mn1 Mn2 Mn1 120.0 5_545 9_554
Mn1 Mn2 Mn1 120.0 1_455 9_554
Mn1 Mn2 Mn1 90.0 9 9_545
Mn1 Mn2 Mn1 60.0 . 9_545
Mn1 Mn2 Mn1 120.0 1_454 9_545
Mn1 Mn2 Mn1 90.0 9_544 9_545
Mn1 Mn2 Mn1 120.0 5 9_545
Mn1 Mn2 Mn1 60.0 5_445 9_545
Mn1 Mn2 Mn1 120.0 1_554 9_545
Mn1 Mn2 Mn1 120.0 5_455 9_545
Mn1 Mn2 Mn1 60.0 5_545 9_545
Mn1 Mn2 Mn1 60.0 1_455 9_545
Mn1 Mn2 Mn1 180.0 9_554 9_545
Mn1 C Mn1 90.0 9_655 .
Mn1 C Mn1 90.0 9_655 1_565
Mn1 C Mn1 180.0 . 1_565
Mn1 C Mn1 90.0 9_655 5
Mn1 C Mn1 90.0 . 5
Mn1 C Mn1 90.0 1_565 5
Mn1 C Mn1 90.0 9_655 5_556
Mn1 C Mn1 90.0 . 5_556
Mn1 C Mn1 90.0 1_565 5_556
Mn1 C Mn1 180.0 5 5_556
Mn1 C Mn1 180.0 9_655 9
Mn1 C Mn1 90.0 . 9
Mn1 C Mn1 90.0 1_565 9
Mn1 C Mn1 90.0 5 9
Mn1 C Mn1 90.0 5_556 9

loop_
_geom_bond_atom_site_label_1
_geom_bond_atom_site_label_2
_geom_bond_distance
_geom_bond_site_symmetry_2
Mn1 C 1.9375(12) 1_545
Mn1 C 1.9375(12) .
Mn1 Al 2.7400(17) .
Mn1 Mn2 2.7400(17) .
Mn1 Mn1 2.7400(17) 5_545
Mn1 Mn2 2.7400(17) 1_656
Mn1 Al 2.7400(17) 1_656
Mn1 Mn1 2.7400(17) 5_556
Mn1 Mn1 2.7400(17) 9_545
Mn1 Mn1 2.7400(17) 9_655
Mn1 Mn1 2.7400(17) 5
Mn1 Mn1 2.7400(17) 9
Al Mn1 2.7400(17) 9
Al Mn1 2.7400(17) 1_454
Al Mn1 2.7400(17) 9_544
Al Mn1 2.7400(17) 5
Al Mn1 2.7400(17) 5_445
Al Mn1 2.7400(17) 1_554
Al Mn1 2.7400(17) 5_455
Al Mn1 2.7400(17) 5_545
Al Mn1 2.7400(17) 1_455
Al Mn1 2.7400(17) 9_554
Al Mn1 2.7400(17) 9_545
Mn2 Mn1 2.7400(17) 9
Mn2 Mn1 2.7400(17) 1_454
Mn2 Mn1 2.7400(17) 9_544
Mn2 Mn1 2.7400(17) 5
Mn2 Mn1 2.7400(17) 5_445
Mn2 Mn1 2.7400(17) 1_554
Mn2 Mn1 2.7400(17) 5_455
Mn2 Mn1 2.7400(17) 5_545
Mn2 Mn1 2.7400(17) 1_455
Mn2 Mn1 2.7400(17) 9_554
Mn2 Mn1 2.7400(17) 9_545
C Mn1 1.9375(12) 9_655
C Mn1 1.9375(12) 1_565
C Mn1 1.9375(12) 5
C Mn1 1.9375(12) 5_556
C Mn1 1.9375(12) 9
